data_4337486
loop_
_publ_author_name
'Samarasekere, Pradeep'
'Wang, Xiqu'
'Jacobson, Allan J.'
'Tapp, Joshua'
'M\"oller, Angela'

_publ_section_title
;
 Synthesis, crystal structures, magnetic, and thermal properties of
 divalent metal formate-formamide layered compounds.
;
_journal_issue 1
_journal_name_full 'Inorganic chemistry'
_journal_page_first 244
_journal_page_last 256
_journal_paper_doi 10.1021/ic402200v
_journal_volume 53
_journal_year 2014
_chemical_formula_sum 'C4 H8 Mn N2 O6'
_chemical_formula_weight 235.06
_chemical_name_systematic
;
 ?
;
_space_group_IT_number 15
_symmetry_cell_setting monoclinic
_symmetry_space_group_name_Hall '-C 2yc'
_symmetry_space_group_name_H-M 'C 1 2/c 1'
_atom_sites_solution_hydrogens geom
_atom_sites_solution_primary direct
_atom_sites_solution_secondary difmap
_audit_creation_method SHELXL-97
_cell_angle_alpha 90.00
_cell_angle_beta 95.884(3)
_cell_angle_gamma 90.00
_cell_formula_units_Z 4
_cell_length_a 12.536(6)
_cell_length_b 8.623(5)
_cell_length_c 8.341(4)
_cell_measurement_temperature 203(2)
_cell_volume 896.9(8)
_computing_structure_refinement 'SHELXL-97 (Sheldrick, 1997)'
_diffrn_ambient_temperature 203(2)
_diffrn_measured_fraction_theta_full 0.982
_diffrn_measured_fraction_theta_max 0.975
_diffrn_measurement_device_type 'Bruker ApexII'
_diffrn_measurement_method 'narrow frame'
_diffrn_radiation_monochromator graphite
_diffrn_radiation_source 'fine-focus sealed tube'
_diffrn_radiation_type MoK\a
_diffrn_radiation_wavelength 0.71073
_diffrn_reflns_av_R_equivalents 0.0539
_diffrn_reflns_av_sigmaI/netI 0.0328
_diffrn_reflns_limit_h_max 14
_diffrn_reflns_limit_h_min -16
_diffrn_reflns_limit_k_max 10
_diffrn_reflns_limit_k_min -9
_diffrn_reflns_limit_l_max 10
_diffrn_reflns_limit_l_min -10
_diffrn_reflns_number 2968
_diffrn_reflns_theta_full 25.50
_diffrn_reflns_theta_max 27.45
_diffrn_reflns_theta_min 2.87
_exptl_absorpt_coefficient_mu 1.474
_exptl_absorpt_correction_T_max 0.7570
_exptl_absorpt_correction_T_min 0.6661
_exptl_absorpt_correction_type psi-scan
_exptl_absorpt_process_details 'Bruker XPREP 2008/2'
_exptl_crystal_density_diffrn 1.741
_exptl_crystal_density_method 'not measured'
_exptl_crystal_F_000 476
_exptl_crystal_size_max 0.30
_exptl_crystal_size_mid 0.20
_exptl_crystal_size_min 0.20
_refine_diff_density_max 0.729
_refine_diff_density_min -0.221
_refine_diff_density_rms 0.076
_refine_ls_extinction_coef 0.017(4)
_refine_ls_extinction_expression Fc^*^=kFc[1+0.001xFc^2^\l^3^/sin(2\q)]^-1/4^
_refine_ls_extinction_method SHELXL
_refine_ls_goodness_of_fit_ref 1.333
_refine_ls_hydrogen_treatment mixed
_refine_ls_matrix_type full
_refine_ls_number_parameters 72
_refine_ls_number_reflns 995
_refine_ls_number_restraints 0
_refine_ls_restrained_S_all 1.333
_refine_ls_R_factor_all 0.0325
_refine_ls_R_factor_gt 0.0321
_refine_ls_shift/su_max 0.000
_refine_ls_shift/su_mean 0.000
_refine_ls_structure_factor_coef Fsqd
_refine_ls_weighting_details 'calc w=1/[\s^2^(Fo^2^)+(0.0408P)^2^+0.7535P] where P=(Fo^2^+2Fc^2^)/3'
_refine_ls_weighting_scheme calc
_refine_ls_wR_factor_gt 0.0936
_refine_ls_wR_factor_ref 0.0939
_reflns_number_gt 980
_reflns_number_total 995
_reflns_threshold_expression >2sigma(I)
_cod_data_source_file ic402200v_si_002.cif
_cod_data_source_block 1bMn
_cod_depositor_comments
;
The following automatic conversions were performed:

'_symmetry_cell_setting' value 'Monoclinic' changed to 'monoclinic'
according to
/usr/data/users/saulius/automatic-downloads/current/ACS/lib/dictionaries/cif_core.dic
dictionary named 'cif_core.dic' version 2.4.2 from 2011-04-26.

Automatic conversion script
Id: cif_fix_values 2281 2013-09-26 08:29:07Z andrius 
;
_cod_original_cell_volume 896.9(9)
_cod_original_sg_symbol_H-M C2/c
_cod_database_code 4337486

loop_
_symmetry_equiv_pos_as_xyz
'x, y, z'
'-x, y, -z+1/2'
'x+1/2, y+1/2, z'
'-x+1/2, y+1/2, -z+1/2'
'-x, -y, -z'
'x, -y, z-1/2'
'-x+1/2, -y+1/2, -z'
'x+1/2, -y+1/2, z-1/2'

loop_
_atom_site_label
_atom_site_type_symbol
_atom_site_fract_x
_atom_site_fract_y
_atom_site_fract_z
_atom_site_U_iso_or_equiv
_atom_site_adp_type
_atom_site_occupancy
_atom_site_symmetry_multiplicity
_atom_site_calc_flag
_atom_site_refinement_flags
_atom_site_disorder_assembly
_atom_site_disorder_group
Mn1 Mn 0.2500 0.2500 0.0000 0.0184(2) Uani 1 2 d S . 4
O3 O 0.20709(11) 0.33137(16) 0.23128(15) 0.0246(3) Uani 1 1 d . . 4
O2 O 0.29805(12) 0.02424(17) 0.09380(17) 0.0303(4) Uani 1 1 d . A 4
O1 O 0.41375(12) 0.3391(2) 0.0572(2) 0.0433(5) Uani 1 1 d . B 4
C1 C 0.50117(19) 0.2918(4) 0.0238(3) 0.0399(5) Uani 1 1 d . B 4
C2 C 0.26480(14) -0.0384(2) 0.2138(2) 0.0250(4) Uani 1 1 d . . 4
H2 H 0.2150 0.0162 0.2668 0.030 Uiso 1 1 calc R . 4
N1 N 0.5163(3) 0.1356(5) 0.0184(5) 0.0386(12) Uani 0.507(7) 1 d P B 4
N2 N 0.5150(4) 0.2463(5) -0.1158(7) 0.0425(15) Uani 0.493(7) 1 d P B 1

loop_
_atom_site_aniso_label
_atom_site_aniso_U_11
_atom_site_aniso_U_22
_atom_site_aniso_U_33
_atom_site_aniso_U_23
_atom_site_aniso_U_13
_atom_site_aniso_U_12
Mn1 0.0210(3) 0.0166(3) 0.0187(3) -0.00025(11) 0.00698(16) 0.00205(11)
O3 0.0313(7) 0.0208(7) 0.0230(6) -0.0043(5) 0.0091(5) -0.0012(5)
O2 0.0357(7) 0.0268(7) 0.0309(7) 0.0114(6) 0.0157(6) 0.0094(6)
O1 0.0217(7) 0.0411(9) 0.0682(11) -0.0221(8) 0.0091(7) -0.0024(6)
C1 0.0260(10) 0.0496(14) 0.0450(13) 0.0008(13) 0.0079(9) 0.0031(11)
C2 0.0254(8) 0.0258(10) 0.0253(8) 0.0042(7) 0.0095(7) 0.0051(7)
N1 0.0286(19) 0.038(2) 0.051(2) 0.0012(18) 0.0109(16) 0.0051(15)
N2 0.031(2) 0.044(3) 0.056(3) -0.0054(16) 0.016(2) 0.0024(14)

loop_
_atom_type_symbol
_atom_type_description
_atom_type_scat_dispersion_real
_atom_type_scat_dispersion_imag
_atom_type_scat_source
C C 0.0033 0.0016 'International Tables Vol C Tables 4.2.6.8 and 6.1.1.4'
N N 0.0061 0.0033 'International Tables Vol C Tables 4.2.6.8 and 6.1.1.4'
O O 0.0106 0.0060 'International Tables Vol C Tables 4.2.6.8 and 6.1.1.4'
Mn Mn 0.3368 0.7283 'International Tables Vol C Tables 4.2.6.8 and 6.1.1.4'
H H 0.0000 0.0000 'International Tables Vol C Tables 4.2.6.8 and 6.1.1.4'

loop_
_geom_angle_atom_site_label_1
_geom_angle_atom_site_label_2
_geom_angle_atom_site_label_3
_geom_angle
_geom_angle_site_symmetry_1
_geom_angle_site_symmetry_3
O2 Mn1 O2 180.0 . 7
O2 Mn1 O3 93.14(6) . .
O2 Mn1 O3 86.86(6) 7 .
O2 Mn1 O3 86.86(6) . 7
O2 Mn1 O3 93.14(6) 7 7
O3 Mn1 O3 180.0 . 7
O2 Mn1 O1 89.04(7) . 7
O2 Mn1 O1 90.96(7) 7 7
O3 Mn1 O1 89.71(6) . 7
O3 Mn1 O1 90.29(6) 7 7
O2 Mn1 O1 90.96(7) . .
O2 Mn1 O1 89.04(7) 7 .
O3 Mn1 O1 90.29(6) . .
O3 Mn1 O1 89.71(6) 7 .
O1 Mn1 O1 180.0 7 .
C2 O3 Mn1 121.99(12) 4 .
C2 O2 Mn1 125.29(13) . .
C1 O1 Mn1 132.07(18) . .
O1 C1 N1 117.8(3) . .
O2 C2 O3 125.39(17) . 4_545

loop_
_geom_bond_atom_site_label_1
_geom_bond_atom_site_label_2
_geom_bond_distance
_geom_bond_site_symmetry_2
Mn1 O2 2.1605(18) .
Mn1 O2 2.1605(18) 7
Mn1 O3 2.1715(15) .
Mn1 O3 2.1715(15) 7
Mn1 O1 2.1980(18) 7
Mn1 O1 2.1980(18) .
O3 C2 1.250(2) 4
O2 C2 1.246(2) .
O1 C1 1.228(3) .
C1 N1 1.361(5) .
C2 O3 1.250(2) 4_545
